data_4329485
loop_
_publ_author_name
'Eva-Maria Schn\"ockelborg'
'Marat M. Khusniyarov'
'Bas de Bruin'
'Franti\<sek Hartl'
'Thorsten Langer'
'Matthias Eul'
'Stephen Schulz'
'Rainer P\"ottgen'
'Robert Wolf'

_publ_section_title
;
 Unraveling the Electronic Structures of Low-Valent Naphthalene and
 Anthracene Iron Complexes: X-ray, Spectroscopic, and Density Functional
 Theory Studies
;
_journal_name_full 'Inorganic Chemistry'
_journal_page_first 6719
_journal_page_last 6730
_journal_paper_doi 10.1021/ic300366m
_journal_volume 51
_journal_year 2012
_chemical_formula_sum 'C24 H25 Fe'
_chemical_formula_weight 369.29
_chemical_name_systematic
; 
 ? 
;
_space_group_IT_number 29
_symmetry_cell_setting orthorhombic
_symmetry_space_group_name_Hall 'P 2c -2ac'
_symmetry_space_group_name_H-M 'P c a 21'
_atom_sites_solution_hydrogens geom
_atom_sites_solution_primary direct
_atom_sites_solution_secondary difmap
_audit_creation_method SHELXL-97
_cell_angle_alpha 90.00
_cell_angle_beta 90.00
_cell_angle_gamma 90.00
_cell_formula_units_Z 4
_cell_length_a 15.5887(10)
_cell_length_b 7.9705(5)
_cell_length_c 15.1076(9)
_cell_measurement_reflns_used 7065
_cell_measurement_temperature 153(2)
_cell_measurement_theta_max 26.64
_cell_measurement_theta_min 2.55
_cell_volume 1877.1(2)
_computing_cell_refinement 'APEX2(Bruker AXS, 2007)'
_computing_data_collection 'APEX2(Bruker AXS, 2007)'
_computing_data_reduction 'SAINT,SADABS (Bruker AXS, 2007 )'
_computing_molecular_graphics
;
ORTEP3,L.J. Farrugia, J. Appl. Cryst. (1997) 30, 565
;
_computing_structure_refinement
;
SHELXL-97, G. M. Sheldrick, Acta Cryst. (2008) A64, 112-122
;
_computing_structure_solution
;
SHELXS-97 , G. M. Sheldrick, Acta Cryst. (2008) A64, 112-122
;
_diffrn_ambient_temperature 153(2)
_diffrn_detector_area_resol_mean 80
_diffrn_measured_fraction_theta_full 1.000
_diffrn_measured_fraction_theta_max 1.000
_diffrn_measurement_device_type 'CCD area detector'
_diffrn_measurement_method 'Omega and Phi scans'
_diffrn_radiation_monochromator graphite
_diffrn_radiation_source 'fine-focus sealed tube'
_diffrn_radiation_type MoK\a
_diffrn_radiation_wavelength 0.71073
_diffrn_reflns_av_R_equivalents 0.0273
_diffrn_reflns_av_sigmaI/netI 0.0320
_diffrn_reflns_limit_h_max 21
_diffrn_reflns_limit_h_min -21
_diffrn_reflns_limit_k_max 11
_diffrn_reflns_limit_k_min -11
_diffrn_reflns_limit_l_max 20
_diffrn_reflns_limit_l_min -20
_diffrn_reflns_number 20394
_diffrn_reflns_theta_full 29.61
_diffrn_reflns_theta_max 29.61
_diffrn_reflns_theta_min 2.56
_exptl_absorpt_coefficient_mu 0.806
_exptl_absorpt_correction_T_max 0.9762
_exptl_absorpt_correction_T_min 0.6435
_exptl_absorpt_correction_type multi-scan
_exptl_absorpt_process_details
; 
 Corrections were done with the SADABS program, utilizing the none merged
 raw data obtained from the integration process. Integration and final cell
 refinement were done with SAINT.

 SADABS reports ratio of Tmin/Tmax =   0.752

;
_exptl_crystal_colour dark-green
_exptl_crystal_density_diffrn 1.307
_exptl_crystal_description plate
_exptl_crystal_F_000 780
_exptl_crystal_size_max 0.60
_exptl_crystal_size_mid 0.18
_exptl_crystal_size_min 0.03
_refine_diff_density_max 0.315
_refine_diff_density_min -0.249
_refine_diff_density_rms 0.054
_refine_ls_abs_structure_details 'Flack H D (1983), Acta Cryst. A39, 876-881'
_refine_ls_abs_structure_Flack 0.004(12)
_refine_ls_extinction_method none
_refine_ls_goodness_of_fit_ref 1.030
_refine_ls_hydrogen_treatment mixed
_refine_ls_matrix_type full
_refine_ls_number_parameters 271
_refine_ls_number_reflns 5275
_refine_ls_number_restraints 1
_refine_ls_restrained_S_all 1.029
_refine_ls_R_factor_all 0.0383
_refine_ls_R_factor_gt 0.0305
_refine_ls_shift/su_max 0.001
_refine_ls_shift/su_mean 0.000
_refine_ls_structure_factor_coef Fsqd
_refine_ls_weighting_details 'calc w=1/[\s^2^(Fo^2^)+(0.0443P)^2^+0.0000P] where P=(Fo^2^+2Fc^2^)/3'
_refine_ls_weighting_scheme calc
_refine_ls_wR_factor_gt 0.0727
_refine_ls_wR_factor_ref 0.0771
_reflns_number_gt 4583
_reflns_number_total 5275
_reflns_threshold_expression >2sigma(I)
_cod_data_source_file ic300366m_si_002_2.cif
_cod_data_source_block pca21fin
_cod_database_code 4329485

loop_
_symmetry_equiv_pos_as_xyz
'x, y, z'
'-x, -y, z+1/2'
'x+1/2, -y, z'
'-x+1/2, y, z+1/2'

loop_
_atom_site_label
_atom_site_type_symbol
_atom_site_fract_x
_atom_site_fract_y
_atom_site_fract_z
_atom_site_U_iso_or_equiv
_atom_site_adp_type
_atom_site_occupancy
_atom_site_symmetry_multiplicity
_atom_site_calc_flag
_atom_site_refinement_flags
C11 C 0.21833(14) 0.0251(3) 1.01113(17) 0.0485(5) Uani 1 1 d .
C12 C 0.19208(18) 0.0373(3) 1.10052(17) 0.0559(6) Uani 1 1 d .
C13 C 0.24374(16) 0.1233(3) 1.16005(15) 0.0551(5) Uani 1 1 d .
C14 C 0.32010(15) 0.1983(3) 1.12914(13) 0.0488(5) Uani 1 1 d .
C15 C 0.55285(14) 0.2200(3) 0.90296(19) 0.0575(6) Uani 1 1 d .
C16 C 0.58400(15) 0.1726(4) 0.82199(19) 0.0679(7) Uani 1 1 d .
C17 C 0.53584(18) 0.0686(4) 0.76697(18) 0.0700(7) Uani 1 1 d .
C18 C 0.45584(15) 0.0151(3) 0.79221(14) 0.0550(5) Uani 1 1 d .
C19 C 0.33769(12) 0.0157(2) 0.90230(12) 0.0407(4) Uani 1 1 d .
C20 C 0.43922(12) 0.2076(2) 1.01697(14) 0.0454(4) Uani 1 1 d .
C22 C 0.35870(10) 0.15453(19) 1.04517(13) 0.0405(4) Uani 1 1 d .
C21 C 0.30571(12) 0.0584(2) 0.98456(11) 0.0386(4) Uani 1 1 d .
C23 C 0.47157(11) 0.1656(2) 0.93215(12) 0.0439(4) Uani 1 1 d .
C24 C 0.42057(12) 0.0643(2) 0.87489(11) 0.0422(4) Uani 1 1 d .
C3 C 0.21226(11) 0.5292(2) 1.07585(12) 0.0420(4) Uani 1 1 d .
C4 C 0.22331(11) 0.4944(2) 0.98368(13) 0.0436(4) Uani 1 1 d .
C5 C 0.15242(12) 0.3970(2) 0.95558(12) 0.0457(4) Uani 1 1 d .
C1 C 0.09618(11) 0.3759(2) 1.02985(13) 0.0463(4) Uani 1 1 d .
C2 C 0.13264(12) 0.4599(2) 1.10383(12) 0.0448(4) Uani 1 1 d .
C8 C 0.27251(16) 0.6272(3) 1.13322(18) 0.0678(7) Uani 1 1 d .
H20A H 0.2538 0.7444 1.1358 0.102 Uiso 1 1 calc R
H20B H 0.3305 0.6215 1.1084 0.102 Uiso 1 1 calc R
H20C H 0.2726 0.5796 1.1930 0.102 Uiso 1 1 calc R
C9 C 0.29678(15) 0.5486(4) 0.92670(17) 0.0680(7) Uani 1 1 d .
H21A H 0.3324 0.4511 0.9121 0.102 Uiso 1 1 calc R
H21B H 0.3314 0.6314 0.9586 0.102 Uiso 1 1 calc R
H21C H 0.2747 0.5988 0.8721 0.102 Uiso 1 1 calc R
C10 C 0.13808(19) 0.3351(3) 0.86294(15) 0.0713(7) Uani 1 1 d .
H22A H 0.1108 0.4236 0.8278 0.107 Uiso 1 1 calc R
H22B H 0.1008 0.2362 0.8643 0.107 Uiso 1 1 calc R
H22C H 0.1933 0.3051 0.8362 0.107 Uiso 1 1 calc R
C6 C 0.01171(15) 0.2840(3) 1.0268(2) 0.0777(8) Uani 1 1 d .
H23A H -0.0013 0.2385 1.0855 0.117 Uiso 1 1 calc R
H23B H 0.0153 0.1921 0.9839 0.117 Uiso 1 1 calc R
H23C H -0.0338 0.3618 1.0090 0.117 Uiso 1 1 calc R
C7 C 0.09313(16) 0.4755(3) 1.19364(16) 0.0689(6) Uani 1 1 d .
H24A H 0.0641 0.5842 1.1986 0.103 Uiso 1 1 calc R
H24B H 0.1380 0.4676 1.2389 0.103 Uiso 1 1 calc R
H24C H 0.0514 0.3850 1.2023 0.103 Uiso 1 1 calc R
Fe1 Fe 0.215343(13) 0.27192(2) 1.05558(2) 0.03603(7) Uani 1 1 d .
H1 H 0.1841(16) -0.015(3) 0.9619(19) 0.064(6) Uiso 1 1 d .
H2 H 0.1336(16) -0.005(3) 1.1139(17) 0.065(7) Uiso 1 1 d .
H3 H 0.2252(15) 0.142(4) 1.213(2) 0.065(7) Uiso 1 1 d .
H4 H 0.3513(14) 0.264(2) 1.1599(19) 0.047(6) Uiso 1 1 d .
H5 H 0.5823(16) 0.293(3) 0.9413(19) 0.062(7) Uiso 1 1 d .
H6 H 0.6438(17) 0.211(4) 0.800(2) 0.077(8) Uiso 1 1 d .
H7 H 0.5477(19) 0.023(4) 0.717(2) 0.094(10) Uiso 1 1 d .
H8 H 0.4246(14) -0.058(3) 0.7594(16) 0.048(6) Uiso 1 1 d .
H9 H 0.3043(14) -0.059(3) 0.8619(15) 0.051(6) Uiso 1 1 d .
H10 H 0.4746(14) 0.270(2) 1.052(2) 0.056(6) Uiso 1 1 d .

loop_
_atom_site_aniso_label
_atom_site_aniso_U_11
_atom_site_aniso_U_22
_atom_site_aniso_U_33
_atom_site_aniso_U_23
_atom_site_aniso_U_13
_atom_site_aniso_U_12
C11 0.0601(12) 0.0335(10) 0.0518(12) -0.0022(9) -0.0043(9) -0.0022(8)
C12 0.0689(13) 0.0392(11) 0.0595(14) 0.0099(10) 0.0129(12) -0.0008(10)
C13 0.0757(14) 0.0505(11) 0.0391(10) 0.0125(8) 0.0048(10) 0.0151(10)
C14 0.0609(12) 0.0487(10) 0.0369(9) -0.0034(8) -0.0172(9) 0.0143(9)
C15 0.0464(11) 0.0471(11) 0.0791(16) 0.0126(11) -0.0063(11) 0.0083(8)
C16 0.0511(12) 0.0717(15) 0.0811(17) 0.0303(14) 0.0097(12) 0.0204(11)
C17 0.0717(16) 0.0793(17) 0.0589(15) 0.0186(13) 0.0143(12) 0.0408(14)
C18 0.0647(13) 0.0580(13) 0.0423(11) 0.0030(9) -0.0049(9) 0.0244(11)
C19 0.0497(9) 0.0329(8) 0.0396(8) -0.0037(7) -0.0111(7) 0.0033(7)
C20 0.0480(10) 0.0362(8) 0.0520(10) -0.0030(7) -0.0189(9) 0.0047(7)
C22 0.0507(8) 0.0310(7) 0.0397(10) 0.0007(7) -0.0130(8) 0.0073(6)
C21 0.0486(9) 0.0279(7) 0.0393(9) 0.0016(6) -0.0099(7) 0.0038(6)
C23 0.0434(9) 0.0343(8) 0.0539(11) 0.0085(7) -0.0092(8) 0.0081(7)
C24 0.0498(10) 0.0380(8) 0.0388(9) 0.0042(7) -0.0065(7) 0.0137(7)
C3 0.0531(9) 0.0325(8) 0.0405(12) 0.0019(6) -0.0164(7) -0.0010(6)
C4 0.0503(10) 0.0409(9) 0.0397(10) 0.0099(8) -0.0067(8) 0.0010(7)
C5 0.0580(10) 0.0420(9) 0.0369(9) 0.0003(7) -0.0142(8) 0.0050(8)
C1 0.0434(9) 0.0439(9) 0.0515(11) 0.0027(7) -0.0116(7) -0.0006(7)
C2 0.0526(10) 0.0414(9) 0.0403(10) 0.0010(7) -0.0047(8) 0.0093(8)
C8 0.0868(16) 0.0453(11) 0.0712(15) 0.0040(11) -0.0429(12) -0.0116(10)
C9 0.0646(13) 0.0745(17) 0.0650(15) 0.0328(13) 0.0058(11) -0.0024(11)
C10 0.1031(18) 0.0655(14) 0.0453(11) -0.0104(10) -0.0307(12) 0.0111(14)
C6 0.0495(12) 0.0743(15) 0.109(2) 0.0109(14) -0.0154(13) -0.0119(10)
C7 0.0867(16) 0.0687(15) 0.0513(12) 0.0033(11) 0.0123(12) 0.0213(13)
Fe1 0.04223(12) 0.03408(11) 0.03179(11) 0.00241(15) -0.00435(11) -0.00021(8)

loop_
_atom_type_symbol
_atom_type_description
_atom_type_scat_dispersion_real
_atom_type_scat_dispersion_imag
_atom_type_scat_source
C C 0.0033 0.0016 'International Tables Vol C Tables 4.2.6.8 and 6.1.1.4'
H H 0.0000 0.0000 'International Tables Vol C Tables 4.2.6.8 and 6.1.1.4'
Fe Fe 0.3463 0.8444 'International Tables Vol C Tables 4.2.6.8 and 6.1.1.4'

loop_
_geom_angle_atom_site_label_1
_geom_angle_atom_site_label_2
_geom_angle_atom_site_label_3
_geom_angle
C12 C11 C21 121.7(2)
C12 C11 Fe1 67.68(16)
C21 C11 Fe1 86.40(13)
C13 C12 C11 119.0(2)
C13 C12 Fe1 69.94(13)
C11 C12 Fe1 72.00(16)
C12 C13 C14 118.9(2)
C12 C13 Fe1 69.92(13)
C14 C13 Fe1 71.24(12)
C13 C14 C22 122.60(19)
C13 C14 Fe1 68.33(12)
C22 C14 Fe1 85.72(11)
C16 C15 C23 120.9(2)
C15 C16 C17 120.4(2)
C18 C17 C16 120.6(2)
C17 C18 C24 120.7(2)
C21 C19 C24 121.79(16)
C22 C20 C23 121.76(17)
C20 C22 C14 124.79(18)
C20 C22 C21 118.71(18)
C14 C22 C21 116.33(17)
C20 C22 Fe1 137.15(11)
C14 C22 Fe1 57.82(9)
C21 C22 Fe1 73.77(10)
C19 C21 C11 123.02(17)
C19 C21 C22 119.47(17)
C11 C21 C22 117.26(17)
C19 C21 Fe1 140.41(12)
C11 C21 Fe1 57.65(11)
C22 C21 Fe1 71.64(9)
C15 C23 C20 122.01(19)
C15 C23 C24 119.0(2)
C20 C23 C24 118.94(17)
C19 C24 C18 122.46(19)
C19 C24 C23 119.21(16)
C18 C24 C23 118.33(19)
C2 C3 C4 108.60(15)
C2 C3 C8 125.28(19)
C4 C3 C8 126.09(18)
C2 C3 Fe1 71.37(10)
C4 C3 Fe1 70.22(11)
C8 C3 Fe1 125.91(13)
C5 C4 C3 107.72(16)
C5 C4 C9 125.7(2)
C3 C4 C9 126.60(19)
C5 C4 Fe1 69.10(10)
C3 C4 Fe1 69.53(11)
C9 C4 Fe1 126.26(14)
C4 C5 C1 107.87(16)
C4 C5 C10 125.2(2)
C1 C5 C10 126.9(2)
C4 C5 Fe1 70.94(10)
C1 C5 Fe1 70.14(10)
C10 C5 Fe1 126.60(15)
C2 C1 C5 108.40(16)
C2 C1 C6 127.0(2)
C5 C1 C6 124.6(2)
C2 C1 Fe1 71.48(10)
C5 C1 Fe1 69.23(10)
C6 C1 Fe1 126.49(15)
C1 C2 C3 107.34(16)
C1 C2 C7 126.01(19)
C3 C2 C7 126.63(19)
C1 C2 Fe1 68.76(10)
C3 C2 Fe1 68.85(10)
C7 C2 Fe1 128.68(14)
C12 Fe1 C13 40.14(11)
C12 Fe1 C5 127.50(10)
C13 Fe1 C5 163.86(9)
C12 Fe1 C14 72.40(11)
C13 Fe1 C14 40.43(10)
C5 Fe1 C14 155.68(9)
C12 Fe1 C1 105.81(10)
C13 Fe1 C1 125.26(9)
C5 Fe1 C1 40.63(8)
C14 Fe1 C1 157.83(8)
C12 Fe1 C3 149.39(9)
C13 Fe1 C3 117.97(9)
C5 Fe1 C3 67.57(7)
C14 Fe1 C3 102.73(7)
C1 Fe1 C3 67.12(7)
C12 Fe1 C11 40.32(8)
C13 Fe1 C11 72.12(10)
C5 Fe1 C11 103.40(9)
C14 Fe1 C11 83.51(9)
C1 Fe1 C11 109.76(8)
C3 Fe1 C11 169.64(8)
C12 Fe1 C4 166.63(10)
C13 Fe1 C4 153.19(9)
C5 Fe1 C4 39.96(7)
C14 Fe1 C4 118.45(8)
C1 Fe1 C4 67.35(7)
C3 Fe1 C4 40.25(8)
C11 Fe1 C4 129.46(10)
C12 Fe1 C2 115.59(9)
C13 Fe1 C2 106.30(8)
C5 Fe1 C2 67.54(7)
C14 Fe1 C2 120.07(8)
C1 Fe1 C2 39.77(7)
C3 Fe1 C2 39.78(7)
C11 Fe1 C2 142.98(8)
C4 Fe1 C2 67.14(8)
C12 Fe1 C22 80.24(9)
C13 Fe1 C22 67.87(8)
C5 Fe1 C22 125.28(7)
C14 Fe1 C22 36.46(7)
C1 Fe1 C22 165.41(7)
C3 Fe1 C22 114.33(6)
C11 Fe1 C22 66.04(7)
C4 Fe1 C22 103.85(7)
C2 Fe1 C22 149.29(7)
C12 Fe1 C21 66.97(8)
C13 Fe1 C21 79.01(8)
C5 Fe1 C21 106.75(7)
C14 Fe1 C21 65.40(7)
C1 Fe1 C21 135.22(7)
C3 Fe1 C21 139.72(7)
C11 Fe1 C21 35.95(7)
C4 Fe1 C21 109.13(7)
C2 Fe1 C21 174.24(6)
C22 Fe1 C21 34.58(6)

loop_
_geom_bond_atom_site_label_1
_geom_bond_atom_site_label_2
_geom_bond_distance
C11 C12 1.414(3)
C11 C21 1.445(3)
C11 Fe1 2.079(2)
C12 C13 1.388(4)
C12 Fe1 2.022(2)
C13 C14 1.411(3)
C13 Fe1 2.023(2)
C14 C22 1.447(3)
C14 Fe1 2.061(2)
C15 C16 1.369(4)
C15 C23 1.410(3)
C16 C17 1.394(5)
C17 C18 1.372(4)
C18 C24 1.420(3)
C19 C21 1.382(3)
C19 C24 1.411(3)
C20 C22 1.391(3)
C20 C23 1.417(3)
C22 C21 1.452(2)
C22 Fe1 2.4279(16)
C21 Fe1 2.4561(17)
C23 C24 1.426(3)
C3 C2 1.423(3)
C3 C4 1.430(3)
C3 C8 1.498(3)
C3 Fe1 2.0738(18)
C4 C5 1.416(3)
C4 C9 1.496(3)
C4 Fe1 2.0830(18)
C5 C1 1.434(3)
C5 C10 1.501(3)
C5 Fe1 2.0588(17)
C1 C2 1.421(3)
C1 C6 1.507(3)
C1 Fe1 2.0711(18)
C2 C7 1.495(3)
C2 Fe1 2.1070(18)
